data_7248532
loop_
_publ_author_name
'Tian, Fanyu'
'Xia, Mengyuan'
'Wang, Hao'
'Zhang, Bingrui'
'Ding, Zhenfeng'
'Rong, Xiaoyi'
'Zhu, Bingqing'
'Mei, Xuefeng'

_publ_section_title
;
 New solid forms of tetrahydrocurcumin with improved solubility
;
_journal_issue 24
_journal_name_full CrystEngComm
_journal_page_first 3232
_journal_page_last 3239
_journal_paper_doi 10.1039/D4CE00259H
_journal_volume 26
_journal_year 2024
_chemical_formula_moiety 'C21 H24 O6, C5 H9 N O2'
_chemical_formula_sum 'C26 H33 N O8'
_chemical_formula_weight 487.53
_space_group_crystal_system orthorhombic
_space_group_IT_number 18
_space_group_name_Hall 'P 2 2ab'
_space_group_name_H-M_alt 'P 21 21 2'
_atom_sites_solution_hydrogens mixed
_atom_sites_solution_primary iterative
_audit_creation_date 2024-02-21
_audit_creation_method
;
Olex2 1.2
(compiled 2018.05.29 svn.r3508 for OlexSys, GUI svn.r5506)
;
_audit_update_record
;
2024-02-21 deposited with the CCDC.	2024-04-24 downloaded from the CCDC.
;
_cell_angle_alpha 90
_cell_angle_beta 90
_cell_angle_gamma 90
_cell_formula_units_Z 4
_cell_length_a 18.4944(8)
_cell_length_b 23.2557(11)
_cell_length_c 5.4935(2)
_cell_measurement_reflns_used 3797
_cell_measurement_temperature 170
_cell_measurement_theta_max 25.786
_cell_measurement_theta_min 2.370
_cell_volume 2362.76(17)
_computing_cell_refinement 'SAINT V8.40A (?, 2016)'
_computing_data_reduction 'SAINT V8.40A (?, 2016)'
_computing_molecular_graphics 'Olex2 (Dolomanov et al., 2009)'
_computing_publication_material 'Olex2 (Dolomanov et al., 2009)'
_computing_structure_refinement 'olex2.refine (Bourhis et al., 2015)'
_computing_structure_solution 'olex2.solve (Bourhis et al., 2015)'
_diffrn_ambient_temperature 170.0
_diffrn_measured_fraction_theta_full 0.998
_diffrn_measured_fraction_theta_max 0.996
_diffrn_measurement_device_type 'Bruker APEX-II CCD'
_diffrn_measurement_method '\f and \w scans'
_diffrn_radiation_type MoK\a
_diffrn_radiation_wavelength 0.71073
_diffrn_reflns_av_R_equivalents 0.0692
_diffrn_reflns_av_unetI/netI 0.0614
_diffrn_reflns_Laue_measured_fraction_full 0.998
_diffrn_reflns_Laue_measured_fraction_max 0.996
_diffrn_reflns_limit_h_max 23
_diffrn_reflns_limit_h_min -23
_diffrn_reflns_limit_k_max 29
_diffrn_reflns_limit_k_min -25
_diffrn_reflns_limit_l_max 5
_diffrn_reflns_limit_l_min -6
_diffrn_reflns_number 21614
_diffrn_reflns_point_group_measured_fraction_full 0.998
_diffrn_reflns_point_group_measured_fraction_max 0.993
_diffrn_reflns_theta_full 25.242
_diffrn_reflns_theta_max 26.369
_diffrn_reflns_theta_min 2.069
_diffrn_standards_number 0
_exptl_absorpt_coefficient_mu 0.101
_exptl_absorpt_correction_T_max 0.7454
_exptl_absorpt_correction_T_min 0.6751
_exptl_absorpt_correction_type multi-scan
_exptl_absorpt_process_details
'SADABS-2016/2 (Bruker,2016/2) was used for absorption correction. wR2(int) was 0.1459 before and 0.0545 after correction. The Ratio of minimum to maximum transmission is 0.9057. The \l/2 correction factor is Not present.'
_exptl_crystal_colour colourless
_exptl_crystal_colour_primary colourless
_exptl_crystal_density_diffrn 1.371
_exptl_crystal_description block
_exptl_crystal_F_000 1040
_exptl_crystal_size_max 0.09
_exptl_crystal_size_mid 0.06
_exptl_crystal_size_min 0.03
_refine_diff_density_max 0.268
_refine_diff_density_min -0.206
_refine_diff_density_rms 0.050
_refine_ls_abs_structure_details
;
 Flack x determined using 1055 quotients [(I+)-(I-)]/[(I+)+(I-)]
 (Parsons, Flack and Wagner, Acta Cryst. B69 (2013) 249-259).
;
_refine_ls_abs_structure_Flack 0.5(8)
_refine_ls_extinction_method none
_refine_ls_goodness_of_fit_ref 1.081
_refine_ls_hydrogen_treatment mixed
_refine_ls_matrix_type full
_refine_ls_number_parameters 324
_refine_ls_number_reflns 4792
_refine_ls_number_restraints 1
_refine_ls_restrained_S_all 1.082
_refine_ls_R_factor_all 0.0909
_refine_ls_R_factor_gt 0.0516
_refine_ls_shift/su_max 0.000
_refine_ls_shift/su_mean 0.000
_refine_ls_structure_factor_coef Fsqd
_refine_ls_weighting_details 'w=1/[\s^2^(Fo^2^)+(0.0445P)^2^+0.6093P] where P=(Fo^2^+2Fc^2^)/3'
_refine_ls_weighting_scheme calc
_refine_ls_wR_factor_gt 0.1026
_refine_ls_wR_factor_ref 0.1215
_reflns_Friedel_coverage 0.716
_reflns_Friedel_fraction_full 0.998
_reflns_Friedel_fraction_max 0.988
_reflns_number_gt 3400
_reflns_number_total 4792
_reflns_threshold_expression 'I > 2\s(I)'
_cod_data_source_file d4ce00259h2.cif
_cod_data_source_block f
_cod_depositor_comments 'Adding full bibliography for 7248532--7248536.cif.'
_cod_database_code 7248532
_shelx_shelxl_version_number 2018/3
_shelx_space_group_comment
;
The symmetry employed for this shelxl refinement is uniquely defined
by the following loop, which should always be used as a source of
symmetry information in preference to the above space-group names.
They are only intended as comments.
;
_shelx_estimated_absorpt_t_max 0.997
_shelx_estimated_absorpt_t_min 0.991
_olex2_refinement_description
;
1. Fixed Uiso
 At 1.2 times of:
  All C(H) groups, All C(H,H) groups, All N(H,H) groups
 At 1.5 times of:
  All C(H,H,H) groups, All O(H) groups
2. Restrained distances
 O1-H1
 0.87 with sigma of 0.02
3.a Ternary CH refined with riding coordinates:
 C22(H22)
3.b Secondary CH2 refined with riding coordinates:
 N1(H1c,H1d), C7(H7a,H7b), C6(H6a,H6b), C2(H2a,H2b), C1(H1a,H1b), C24(H24a,
 H24b), C25(H25a,H25b), C23(H23a,H23b)
3.c Aromatic/amide H refined with riding coordinates:
 C19(H19), C4(H4a), C20(H20), C16(H16), C9(H9), C13(H13), C12(H12)
3.d Idealised Me refined as rotating group:
 C14(H14a,H14b,H14c), C21(H21a,H21b,H21c)
3.e Idealised tetrahedral OH refined as rotating group:
 O6(H6), O4(H4)
;
_olex2_submission_special_instructions 'No special instructions were received'

loop_
_space_group_symop_operation_xyz
'x, y, z'
'-x, -y, z'
'-x+1/2, y+1/2, -z'
'x+1/2, -y+1/2, -z'

loop_
_atom_site_label
_atom_site_type_symbol
_atom_site_fract_x
_atom_site_fract_y
_atom_site_fract_z
_atom_site_U_iso_or_equiv
_atom_site_adp_type
_atom_site_occupancy
_atom_site_site_symmetry_order
_atom_site_calc_flag
_atom_site_refinement_flags_posn
_atom_site_refinement_flags_adp
_atom_site_refinement_flags_occupancy
_atom_site_disorder_assembly
_atom_site_disorder_group
O5 O 0.71021(14) 0.06969(11) 0.4335(5) 0.0338(7) Uani 1 1 d . . . . .
O6 O 0.62369(16) 0.05694(12) 0.8317(5) 0.0370(7) Uani 1 1 d . . . . .
H6 H 0.652375 0.033130 0.769246 0.055 Uiso 1 1 calc GR . . . .
O3 O 0.70196(14) 0.75336(11) 0.3682(5) 0.0358(7) Uani 1 1 d . . . . .
O8 O 0.19464(15) 0.54372(12) 0.1933(5) 0.0360(7) Uani 1 1 d . . . . .
O4 O 0.61960(14) 0.76692(11) 0.7702(5) 0.0336(7) Uani 1 1 d . . . . .
H4 H 0.648482 0.789836 0.703043 0.050 Uiso 1 1 calc GR . . . .
O7 O 0.19867(15) 0.63630(11) 0.2939(5) 0.0368(7) Uani 1 1 d . . . . .
O1 O 0.6209(2) 0.46219(13) -0.0660(5) 0.0490(9) Uani 1 1 d D . . . .
O2 O 0.6195(2) 0.35444(12) -0.0487(5) 0.0554(10) Uani 1 1 d . . . . .
N1 N 0.16671(17) 0.62052(15) 0.7596(6) 0.0355(8) Uani 1 1 d . . . . .
H1C H 0.186972 0.613699 0.907769 0.043 Uiso 1 1 calc R . . . .
H1D H 0.191059 0.649886 0.687072 0.043 Uiso 1 1 calc R . . . .
C10 C 0.6527(2) 0.71061(16) 0.4178(7) 0.0288(9) Uani 1 1 d . . . . .
C26 C 0.18976(19) 0.58395(19) 0.3424(7) 0.0308(9) Uani 1 1 d . . . . .
C18 C 0.6166(2) 0.10300(15) 0.6815(7) 0.0276(9) Uani 1 1 d . . . . .
C15 C 0.5952(2) 0.19984(17) 0.3861(7) 0.0285(9) Uani 1 1 d . . . . .
C19 C 0.5650(2) 0.14381(16) 0.7406(8) 0.0307(9) Uani 1 1 d . . . . .
H19 H 0.536377 0.138980 0.882722 0.037 Uiso 1 1 calc R . . . .
C4 C 0.62611(19) 0.41118(16) 0.2981(7) 0.0278(8) Uani 1 1 d . . . . .
H4A H 0.627781 0.412518 0.470868 0.033 Uiso 1 1 calc R . . . .
C20 C 0.5548(2) 0.19166(17) 0.5943(8) 0.0322(10) Uani 1 1 d . . . . .
H20 H 0.519257 0.219318 0.638097 0.039 Uiso 1 1 calc R . . . .
C11 C 0.6117(2) 0.71904(16) 0.6280(7) 0.0274(9) Uani 1 1 d . . . . .
C8 C 0.5910(2) 0.62036(17) 0.3432(8) 0.0307(9) Uani 1 1 d . . . . .
C14 C 0.7552(2) 0.74164(18) 0.1847(7) 0.0333(9) Uani 1 1 d . . . . .
H14A H 0.731441 0.738160 0.025905 0.050 Uiso 1 1 calc GR . . . .
H14B H 0.780153 0.705600 0.223317 0.050 Uiso 1 1 calc GR . . . .
H14C H 0.790345 0.773148 0.179530 0.050 Uiso 1 1 calc GR . . . .
C17 C 0.6589(2) 0.11153(16) 0.4756(7) 0.0271(9) Uani 1 1 d . . . . .
C16 C 0.64802(19) 0.15918(16) 0.3286(7) 0.0282(9) Uani 1 1 d . . . . .
H16 H 0.676805 0.164217 0.186964 0.034 Uiso 1 1 calc R . . . .
C7 C 0.5854(2) 0.25325(16) 0.2341(7) 0.0322(9) Uani 1 1 d . . . . .
H7A H 0.533678 0.264343 0.235524 0.039 Uiso 1 1 calc R . . . .
H7B H 0.599048 0.244710 0.063703 0.039 Uiso 1 1 calc R . . . .
C5 C 0.6244(2) 0.35777(17) 0.1838(8) 0.0346(9) Uani 1 1 d . . . . .
C9 C 0.6424(2) 0.66168(16) 0.2776(8) 0.0317(9) Uani 1 1 d . . . . .
H9 H 0.670590 0.656153 0.135039 0.038 Uiso 1 1 calc R . . . .
C13 C 0.5508(2) 0.62960(17) 0.5525(8) 0.0340(10) Uani 1 1 d . . . . .
H13 H 0.515667 0.601956 0.599847 0.041 Uiso 1 1 calc R . . . .
C12 C 0.5608(2) 0.67880(17) 0.6958(8) 0.0318(9) Uani 1 1 d . . . . .
H12 H 0.532637 0.684404 0.838549 0.038 Uiso 1 1 calc R . . . .
C3 C 0.6255(2) 0.46203(17) 0.1708(7) 0.0330(9) Uani 1 1 d . . . . .
C6 C 0.6305(2) 0.30338(15) 0.3260(7) 0.0350(10) Uani 1 1 d . . . . .
H6A H 0.616331 0.311453 0.496428 0.042 Uiso 1 1 calc R . . . .
H6B H 0.681852 0.291448 0.327396 0.042 Uiso 1 1 calc R . . . .
C21 C 0.7587(2) 0.07882(18) 0.2366(7) 0.0349(10) Uani 1 1 d . . . . .
H21A H 0.731264 0.082650 0.084883 0.052 Uiso 1 1 calc GR . . . .
H21B H 0.791852 0.046068 0.223717 0.052 Uiso 1 1 calc GR . . . .
H21C H 0.786539 0.114044 0.265359 0.052 Uiso 1 1 calc GR . . . .
C2 C 0.6324(2) 0.51896(16) 0.2926(8) 0.0352(10) Uani 1 1 d . . . . .
H2A H 0.682962 0.532248 0.274905 0.042 Uiso 1 1 calc R . . . .
H2B H 0.623033 0.513698 0.468596 0.042 Uiso 1 1 calc R . . . .
C22 C 0.1701(2) 0.56753(17) 0.6046(8) 0.0338(10) Uani 1 1 d . . . . .
H22 H 0.206936 0.540302 0.671414 0.041 Uiso 1 1 calc R . . . .
C1 C 0.5828(2) 0.56587(16) 0.1991(9) 0.0362(10) Uani 1 1 d . . . . .
H1A H 0.593990 0.573678 0.026050 0.043 Uiso 1 1 calc R . . . .
H1B H 0.532017 0.552564 0.208971 0.043 Uiso 1 1 calc R . . . .
C24 C 0.0523(2) 0.57800(18) 0.7988(9) 0.0436(11) Uani 1 1 d . . . . .
H24A H 0.001071 0.580968 0.747557 0.052 Uiso 1 1 calc R . . . .
H24B H 0.054224 0.562048 0.965699 0.052 Uiso 1 1 calc R . . . .
C25 C 0.0888(2) 0.63550(18) 0.7873(9) 0.0398(11) Uani 1 1 d . . . . .
H25A H 0.071315 0.658123 0.646387 0.048 Uiso 1 1 calc R . . . .
H25B H 0.080350 0.657741 0.938326 0.048 Uiso 1 1 calc R . . . .
C23 C 0.0947(3) 0.5410(2) 0.6240(10) 0.0559(15) Uani 1 1 d . . . . .
H23A H 0.071010 0.540388 0.462453 0.067 Uiso 1 1 calc R . . . .
H23B H 0.097922 0.501096 0.685573 0.067 Uiso 1 1 calc R . . . .
H1 H 0.619(5) 0.4247(16) -0.112(16) 0.19(4) Uiso 1 1 d D . . . .

loop_
_atom_site_aniso_label
_atom_site_aniso_U_11
_atom_site_aniso_U_22
_atom_site_aniso_U_33
_atom_site_aniso_U_23
_atom_site_aniso_U_13
_atom_site_aniso_U_12
O5 0.0343(15) 0.0269(16) 0.0401(16) 0.0050(12) 0.0106(13) 0.0068(12)
O6 0.0467(17) 0.0274(16) 0.0367(16) 0.0052(13) 0.0074(15) 0.0060(13)
O3 0.0372(15) 0.0291(16) 0.0412(16) -0.0064(13) 0.0098(13) -0.0048(13)
O8 0.0429(16) 0.0315(16) 0.0337(15) -0.0023(14) 0.0042(14) -0.0038(13)
O4 0.0395(16) 0.0254(15) 0.0360(15) -0.0054(13) 0.0058(14) -0.0006(12)
O7 0.0451(16) 0.0230(16) 0.0423(16) 0.0104(13) 0.0085(15) 0.0025(13)
O1 0.089(3) 0.0294(18) 0.0281(16) 0.0030(14) 0.0013(18) -0.0005(18)
O2 0.109(3) 0.0282(17) 0.0284(16) -0.0017(13) -0.0081(19) 0.0048(18)
N1 0.0335(17) 0.045(2) 0.0275(18) -0.0013(16) -0.0015(15) -0.0011(17)
C10 0.028(2) 0.024(2) 0.034(2) 0.0013(18) 0.0006(18) 0.0035(17)
C26 0.0249(18) 0.034(3) 0.033(2) 0.003(2) 0.0012(17) 0.0050(18)
C18 0.031(2) 0.022(2) 0.0291(19) 0.0012(17) -0.0037(18) -0.0041(16)
C15 0.030(2) 0.022(2) 0.034(2) -0.0012(17) -0.0038(18) -0.0018(17)
C19 0.030(2) 0.027(2) 0.035(2) 0.0005(18) 0.0025(18) -0.0017(17)
C4 0.0351(19) 0.022(2) 0.0268(19) -0.0017(18) -0.0011(17) -0.0011(18)
C20 0.031(2) 0.027(2) 0.039(2) -0.0050(19) 0.0012(19) 0.0031(18)
C11 0.030(2) 0.021(2) 0.030(2) -0.0020(17) -0.0027(17) 0.0041(17)
C8 0.032(2) 0.023(2) 0.037(2) 0.0010(19) -0.0036(19) 0.0041(17)
C14 0.034(2) 0.034(2) 0.032(2) -0.0017(19) 0.0078(18) 0.0013(18)
C17 0.0258(19) 0.023(2) 0.033(2) -0.0040(18) 0.0019(17) 0.0018(17)
C16 0.030(2) 0.025(2) 0.030(2) -0.0003(18) 0.0038(17) -0.0031(17)
C7 0.037(2) 0.024(2) 0.036(2) 0.0014(19) -0.0043(19) 0.0020(19)
C5 0.044(2) 0.026(2) 0.034(2) -0.0021(18) 0.002(2) 0.0004(19)
C9 0.033(2) 0.026(2) 0.036(2) -0.0054(19) 0.0032(18) 0.0056(18)
C13 0.032(2) 0.025(2) 0.045(2) 0.002(2) -0.003(2) -0.0003(18)
C12 0.030(2) 0.029(2) 0.037(2) -0.0009(19) 0.0025(19) 0.0036(18)
C3 0.035(2) 0.029(2) 0.035(2) -0.0046(19) 0.003(2) -0.0038(19)
C6 0.049(2) 0.023(2) 0.033(2) 0.0008(18) -0.007(2) -0.0011(19)
C21 0.0295(19) 0.039(3) 0.037(2) 0.001(2) 0.0088(18) 0.0035(19)
C2 0.048(2) 0.020(2) 0.037(2) -0.0001(18) -0.002(2) -0.002(2)
C22 0.042(2) 0.023(2) 0.037(2) 0.0027(18) 0.010(2) 0.0086(18)
C1 0.033(2) 0.026(2) 0.049(3) -0.008(2) -0.004(2) -0.0006(18)
C24 0.038(2) 0.043(3) 0.049(3) -0.012(2) 0.007(2) -0.002(2)
C25 0.036(2) 0.038(3) 0.046(3) -0.014(2) 0.001(2) 0.005(2)
C23 0.062(3) 0.033(3) 0.072(4) -0.014(3) 0.038(3) -0.013(2)

loop_
_atom_type_symbol
_atom_type_description
_atom_type_scat_dispersion_real
_atom_type_scat_dispersion_imag
_atom_type_scat_source
C C 0.0033 0.0016 'International Tables Vol C Tables 4.2.6.8 and 6.1.1.4'
H H 0.0000 0.0000 'International Tables Vol C Tables 4.2.6.8 and 6.1.1.4'
N N 0.0061 0.0033 'International Tables Vol C Tables 4.2.6.8 and 6.1.1.4'
O O 0.0106 0.0060 'International Tables Vol C Tables 4.2.6.8 and 6.1.1.4'

loop_
_geom_angle_atom_site_label_1
_geom_angle_atom_site_label_2
_geom_angle_atom_site_label_3
_geom_angle
_geom_angle_site_symmetry_1
_geom_angle_site_symmetry_3
_geom_angle_publ_flag
C17 O5 C21 117.2(3) . . ?
C18 O6 H6 109.5 . . ?
C10 O3 C14 117.1(3) . . ?
C11 O4 H4 109.5 . . ?
C3 O1 H1 106(6) . . ?
H1C N1 H1D 108.6 . . ?
C22 N1 H1C 110.3 . . ?
C22 N1 H1D 110.3 . . ?
C25 N1 H1C 110.3 . . ?
C25 N1 H1D 110.3 . . ?
C25 N1 C22 106.9(3) . . ?
O3 C10 C11 115.0(3) . . ?
O3 C10 C9 125.0(4) . . ?
C9 C10 C11 120.0(4) . . ?
O8 C26 O7 125.3(4) . . ?
O8 C26 C22 116.6(4) . . ?
O7 C26 C22 118.1(4) . . ?
O6 C18 C19 117.7(4) . . ?
O6 C18 C17 123.5(3) . . ?
C19 C18 C17 118.8(3) . . ?
C20 C15 C16 118.3(4) . . ?
C20 C15 C7 120.4(4) . . ?
C16 C15 C7 121.2(4) . . ?
C18 C19 H19 119.7 . . ?
C18 C19 C20 120.6(4) . . ?
C20 C19 H19 119.7 . . ?
C5 C4 H4A 118.7 . . ?
C3 C4 H4A 118.7 . . ?
C3 C4 C5 122.5(4) . . ?
C15 C20 C19 121.1(4) . . ?
C15 C20 H20 119.4 . . ?
C19 C20 H20 119.4 . . ?
O4 C11 C10 121.9(3) . . ?
O4 C11 C12 118.1(3) . . ?
C12 C11 C10 120.0(4) . . ?
C9 C8 C1 120.8(4) . . ?
C13 C8 C9 118.2(4) . . ?
C13 C8 C1 120.9(4) . . ?
O3 C14 H14A 109.5 . . ?
O3 C14 H14B 109.5 . . ?
O3 C14 H14C 109.5 . . ?
H14A C14 H14B 109.5 . . ?
H14A C14 H14C 109.5 . . ?
H14B C14 H14C 109.5 . . ?
O5 C17 C18 115.1(3) . . ?
O5 C17 C16 124.5(3) . . ?
C16 C17 C18 120.4(3) . . ?
C15 C16 H16 119.6 . . ?
C17 C16 C15 120.8(4) . . ?
C17 C16 H16 119.6 . . ?
C15 C7 H7A 109.1 . . ?
C15 C7 H7B 109.1 . . ?
C15 C7 C6 112.4(3) . . ?
H7A C7 H7B 107.9 . . ?
C6 C7 H7A 109.1 . . ?
C6 C7 H7B 109.1 . . ?
O2 C5 C4 120.3(4) . . ?
O2 C5 C6 118.4(4) . . ?
C4 C5 C6 121.2(4) . . ?
C10 C9 C8 120.9(4) . . ?
C10 C9 H9 119.5 . . ?
C8 C9 H9 119.5 . . ?
C8 C13 H13 119.3 . . ?
C8 C13 C12 121.5(4) . . ?
C12 C13 H13 119.3 . . ?
C11 C12 C13 119.5(4) . . ?
C11 C12 H12 120.3 . . ?
C13 C12 H12 120.3 . . ?
O1 C3 C4 120.7(4) . . ?
O1 C3 C2 116.8(4) . . ?
C4 C3 C2 122.4(4) . . ?
C7 C6 H6A 108.3 . . ?
C7 C6 H6B 108.3 . . ?
C5 C6 C7 115.8(3) . . ?
C5 C6 H6A 108.3 . . ?
C5 C6 H6B 108.3 . . ?
H6A C6 H6B 107.4 . . ?
O5 C21 H21A 109.5 . . ?
O5 C21 H21B 109.5 . . ?
O5 C21 H21C 109.5 . . ?
H21A C21 H21B 109.5 . . ?
H21A C21 H21C 109.5 . . ?
H21B C21 H21C 109.5 . . ?
C3 C2 H2A 108.3 . . ?
C3 C2 H2B 108.3 . . ?
C3 C2 C1 115.9(4) . . ?
H2A C2 H2B 107.4 . . ?
C1 C2 H2A 108.3 . . ?
C1 C2 H2B 108.3 . . ?
N1 C22 C26 109.8(3) . . ?
N1 C22 H22 109.9 . . ?
N1 C22 C23 104.7(3) . . ?
C26 C22 H22 109.9 . . ?
C23 C22 C26 112.5(4) . . ?
C23 C22 H22 109.9 . . ?
C8 C1 C2 111.6(3) . . ?
C8 C1 H1A 109.3 . . ?
C8 C1 H1B 109.3 . . ?
C2 C1 H1A 109.3 . . ?
C2 C1 H1B 109.3 . . ?
H1A C1 H1B 108.0 . . ?
H24A C24 H24B 108.9 . . ?
C25 C24 H24A 110.9 . . ?
C25 C24 H24B 110.9 . . ?
C25 C24 C23 104.3(3) . . ?
C23 C24 H24A 110.9 . . ?
C23 C24 H24B 110.9 . . ?
N1 C25 C24 103.4(3) . . ?
N1 C25 H25A 111.1 . . ?
N1 C25 H25B 111.1 . . ?
C24 C25 H25A 111.1 . . ?
C24 C25 H25B 111.1 . . ?
H25A C25 H25B 109.1 . . ?
C22 C23 H23A 110.4 . . ?
C22 C23 H23B 110.4 . . ?
C24 C23 C22 106.8(4) . . ?
C24 C23 H23A 110.4 . . ?
C24 C23 H23B 110.4 . . ?
H23A C23 H23B 108.6 . . ?

loop_
_geom_bond_atom_site_label_1
_geom_bond_atom_site_label_2
_geom_bond_distance
_geom_bond_site_symmetry_2
_geom_bond_publ_flag
O5 C17 1.378(4) . ?
O5 C21 1.421(4) . ?
O6 H6 0.8400 . ?
O6 C18 1.358(4) . ?
O3 C10 1.376(4) . ?
O3 C14 1.435(4) . ?
O8 C26 1.247(5) . ?
O4 H4 0.8400 . ?
O4 C11 1.368(4) . ?
O7 C26 1.257(5) . ?
O1 C3 1.303(5) . ?
O1 H1 0.91(3) . ?
O2 C5 1.283(5) . ?
N1 H1C 0.9100 . ?
N1 H1D 0.9100 . ?
N1 C22 1.499(5) . ?
N1 C25 1.491(5) . ?
C10 C11 1.395(5) . ?
C10 C9 1.387(5) . ?
C26 C22 1.534(5) . ?
C18 C19 1.384(5) . ?
C18 C17 1.391(5) . ?
C15 C20 1.380(6) . ?
C15 C16 1.395(5) . ?
C15 C7 1.508(5) . ?
C19 H19 0.9500 . ?
C19 C20 1.386(6) . ?
C4 H4A 0.9500 . ?
C4 C5 1.392(5) . ?
C4 C3 1.374(5) . ?
C20 H20 0.9500 . ?
C11 C12 1.379(5) . ?
C8 C9 1.399(5) . ?
C8 C13 1.386(6) . ?
C8 C1 1.502(5) . ?
C14 H14A 0.9800 . ?
C14 H14B 0.9800 . ?
C14 H14C 0.9800 . ?
C17 C16 1.386(5) . ?
C16 H16 0.9500 . ?
C7 H7A 0.9900 . ?
C7 H7B 0.9900 . ?
C7 C6 1.520(5) . ?
C5 C6 1.491(5) . ?
C9 H9 0.9500 . ?
C13 H13 0.9500 . ?
C13 C12 1.401(5) . ?
C12 H12 0.9500 . ?
C3 C2 1.489(5) . ?
C6 H6A 0.9900 . ?
C6 H6B 0.9900 . ?
C21 H21A 0.9800 . ?
C21 H21B 0.9800 . ?
C21 H21C 0.9800 . ?
C2 H2A 0.9900 . ?
C2 H2B 0.9900 . ?
C2 C1 1.515(5) . ?
C22 H22 1.0000 . ?
C22 C23 1.528(6) . ?
C1 H1A 0.9900 . ?
C1 H1B 0.9900 . ?
C24 H24A 0.9900 . ?
C24 H24B 0.9900 . ?
C24 C25 1.499(6) . ?
C24 C23 1.509(6) . ?
C25 H25A 0.9900 . ?
C25 H25B 0.9900 . ?
C23 H23A 0.9900 . ?
C23 H23B 0.9900 . ?

loop_
_geom_hbond_atom_site_label_D
_geom_hbond_atom_site_label_H
_geom_hbond_atom_site_label_A
_geom_hbond_distance_DH
_geom_hbond_distance_HA
_geom_hbond_distance_DA
_geom_hbond_angle_DHA
_geom_hbond_site_symmetry_A
_geom_hbond_publ_flag
O6 H6 O8 0.84 1.96 2.687(4) 144.0 4_556 yes
O4 H4 O7 0.84 1.95 2.707(4) 148.9 4_566 yes
